data_7063328
loop_
_publ_author_name
'Osipov, Nikita G.'
'Faraonov, Maxim A.'
'Kuzmin, Alexey V.'
'Khasanov, Salavat S.'
'Shestakov, Alexander F.'
'Denisov, Nikolay N.'
'Savinykh, Tatiana A.'
'Otsuka, Akihiro'
'Kitagawa, Hiroshi'
'Konarev, Dmitri V.'

_publ_section_title
;
 Coordination vs. oxidative rearrangement of photochromic spiropyrans upon
 reacting with FeIIICl3 and FeIIIBr3
;
_journal_issue 30
_journal_name_full 'New Journal of Chemistry'
_journal_page_first 13526
_journal_page_last 13537
_journal_paper_doi 10.1039/D4NJ02371D
_journal_volume 48
_journal_year 2024
_chemical_formula_moiety '2(C22 H20 N2 O Fe Br3), C6 H4 Cl2'
_chemical_formula_sum 'C50 H44 Br6 Cl2 Fe2 N4 O2'
_chemical_formula_weight 1394.95
_space_group_crystal_system triclinic
_space_group_IT_number 2
_space_group_name_Hall '-P 1'
_space_group_name_H-M_alt 'P -1'
_atom_sites_solution_hydrogens geom
_atom_sites_solution_primary direct
_atom_sites_solution_secondary difmap
_audit_creation_method SHELXL-2013
_audit_update_record
;
2024-03-26 deposited with the CCDC.	2024-07-03 downloaded from the CCDC.
;
_cell_angle_alpha 94.350(9)
_cell_angle_beta 94.322(10)
_cell_angle_gamma 92.784(10)
_cell_formula_units_Z 2
_cell_length_a 8.4022(11)
_cell_length_b 12.9570(15)
_cell_length_c 24.221(3)
_cell_measurement_reflns_used 3268
_cell_measurement_temperature 155(2)
_cell_measurement_theta_max 28.9060
_cell_measurement_theta_min 3.2570
_cell_volume 2617.9(6)
_computing_cell_refinement 'CrysAlisPro 1.171.38.46 (Rigaku OD, 2015)'
_computing_data_collection 'CrysAlisPro 1.171.38.46 (Rigaku OD, 2015)'
_computing_data_reduction 'CrysAlisPro 1.171.38.46 (Rigaku OD, 2015)'
_computing_molecular_graphics WinGx
_computing_publication_material WinGx
_computing_structure_refinement 'SHELXL-2013 (Sheldrick, 2013)'
_computing_structure_solution 'SHELXS-2013 (Sheldrick, 2013)'
_diffrn_ambient_environment N~2~
_diffrn_ambient_temperature 155(2)
_diffrn_detector 'CCD plate'
_diffrn_detector_area_resol_mean 5.2283
_diffrn_detector_type AtlasS2
_diffrn_measured_fraction_theta_full 0.894
_diffrn_measured_fraction_theta_max 0.753
_diffrn_measurement_device 'four-circle diffractometer'
_diffrn_measurement_device_type 'Xcalibur, AtlasS2, Gemini'
_diffrn_measurement_method '\w scans'
_diffrn_radiation_monochromator graphite
_diffrn_radiation_probe x-ray
_diffrn_radiation_type 'Mo K\a'
_diffrn_radiation_wavelength 0.71073
_diffrn_reflns_av_R_equivalents 0.0941
_diffrn_reflns_av_unetI/netI 0.1926
_diffrn_reflns_Laue_measured_fraction_full 0.894
_diffrn_reflns_Laue_measured_fraction_max 0.753
_diffrn_reflns_limit_h_max 10
_diffrn_reflns_limit_h_min -10
_diffrn_reflns_limit_k_max 17
_diffrn_reflns_limit_k_min -17
_diffrn_reflns_limit_l_max 31
_diffrn_reflns_limit_l_min -32
_diffrn_reflns_number 18722
_diffrn_reflns_point_group_measured_fraction_full 0.894
_diffrn_reflns_point_group_measured_fraction_max 0.753
_diffrn_reflns_theta_full 25.242
_diffrn_reflns_theta_max 29.456
_diffrn_reflns_theta_min 2.220
_diffrn_source 'fine-focus sealed X-ray tube'
_diffrn_source_type 'Enhance (Mo) X-ray Source'
_exptl_absorpt_coefficient_mu 5.278
_exptl_absorpt_correction_T_max 1.00000
_exptl_absorpt_correction_T_min 0.82437
_exptl_absorpt_correction_type multi-scan
_exptl_absorpt_process_details
;
CrysAlisPro 1.171.38.43 (Rigaku Oxford Diffraction, 2015)
Empirical absorption correction using spherical harmonics,
 implemented in SCALE3 ABSPACK scaling algorithm.
;
_exptl_crystal_colour black
_exptl_crystal_density_diffrn 1.770
_exptl_crystal_description plate
_exptl_crystal_F_000 1368
_exptl_crystal_size_max 0.223
_exptl_crystal_size_mid 0.163
_exptl_crystal_size_min 0.062
_refine_diff_density_max 1.218
_refine_diff_density_min -1.082
_refine_diff_density_rms 0.188
_refine_ls_extinction_method none
_refine_ls_goodness_of_fit_ref 0.837
_refine_ls_hydrogen_treatment constr
_refine_ls_matrix_type full
_refine_ls_number_parameters 583
_refine_ls_number_reflns 10948
_refine_ls_number_restraints 180
_refine_ls_restrained_S_all 0.831
_refine_ls_R_factor_all 0.1411
_refine_ls_R_factor_gt 0.0627
_refine_ls_shift/su_max 0.000
_refine_ls_shift/su_mean 0.000
_refine_ls_structure_factor_coef Fsqd
_refine_ls_weighting_details
;
 w=1/[\s^2^(Fo^2^)+(0.0642P)^2^]
 where P=(Fo^2^+2Fc^2^)/3
;
_refine_ls_weighting_scheme calc
_refine_ls_wR_factor_gt 0.1414
_refine_ls_wR_factor_ref 0.1572
_reflns_Friedel_coverage 0.000
_reflns_number_gt 4801
_reflns_number_total 10948
_reflns_threshold_expression 'I > 2\s(I)'
_twin_special_details
;
Component 2 rotated by 2.0977\% 
 around [-0.48 -0.77 -0.42] (reciprocal) or [-0.83 -0.55 -0.12] (direct)
;
_cod_data_source_file d4nj02371d2.cif
_cod_data_source_block PhotoN-FeBr3
_cod_depositor_comments 'Adding full bibliography for 7063326--7063329.cif.'
_cod_original_cell_volume 2617.9(5)
_cod_database_code 7063328
_shelx_space_group_comment
;
The symmetry employed for this shelxl refinement is uniquely defined
by the following loop, which should always be used as a source of
symmetry information in preference to the above space-group names.
They are only intended as comments.
;
_shelx_estimated_absorpt_t_min 0.386
_shelx_estimated_absorpt_t_max 0.736
_oxdiff_twin_items 2
_oxdiff_twin_integration_method simultaneous
_shelxl_version_number 2013-2

loop_
_space_group_symop_operation_xyz
'x, y, z'
'-x, -y, -z'

loop_
_atom_site_label
_atom_site_type_symbol
_atom_site_fract_x
_atom_site_fract_y
_atom_site_fract_z
_atom_site_U_iso_or_equiv
_atom_site_adp_type
_atom_site_occupancy
_atom_site_site_symmetry_order
_atom_site_calc_flag
_atom_site_refinement_flags_posn
_atom_site_refinement_flags_adp
_atom_site_refinement_flags_occupancy
_atom_site_disorder_assembly
_atom_site_disorder_group
Fe1 Fe 0.00970(12) 0.30265(9) 0.41706(4) 0.0186(3) Uani 1 1 d . U . . .
Br1 Br -0.13544(9) 0.16595(7) 0.45094(3) 0.0262(2) Uani 1 1 d . U . . .
Br2 Br 0.05702(10) 0.25348(8) 0.32522(3) 0.0314(2) Uani 1 1 d . U . . .
Br3 Br 0.24549(9) 0.34850(7) 0.47304(3) 0.0296(2) Uani 1 1 d . U . . .
O1 O -0.1072(6) 0.4204(4) 0.4148(2) 0.0238(10) Uani 1 1 d . U . . .
C101 C -0.2431(8) 0.4432(6) 0.3873(3) 0.0187(14) Uani 1 1 d . U . . .
C102 C -0.3672(9) 0.3659(7) 0.3767(3) 0.0236(16) Uani 1 1 d . U . . .
H102 H -0.3516 0.2988 0.3888 0.028 Uiso 1 1 calc R U . . .
C103 C -0.5103(9) 0.3848(7) 0.3492(3) 0.0235(16) Uani 1 1 d . U . . .
H103 H -0.5925 0.3313 0.3431 0.028 Uiso 1 1 calc R U . . .
C104 C -0.5367(8) 0.4840(6) 0.3298(3) 0.0204(15) Uani 1 1 d . U . . .
C105 C -0.6836(9) 0.5032(7) 0.3019(3) 0.0267(17) Uani 1 1 d . U . . .
H105 H -0.7657 0.4496 0.2958 0.032 Uiso 1 1 calc R U . . .
C106 C -0.7092(9) 0.5995(7) 0.2834(3) 0.0306(18) Uani 1 1 d . U . . .
H106 H -0.8080 0.6123 0.2640 0.037 Uiso 1 1 calc R U . . .
C107 C -0.5887(9) 0.6778(7) 0.2934(3) 0.0284(18) Uani 1 1 d . U . . .
H107 H -0.6066 0.7448 0.2815 0.034 Uiso 1 1 calc R U . . .
C108 C -0.4449(9) 0.6593(7) 0.3201(3) 0.0237(16) Uani 1 1 d . U . . .
H108 H -0.3628 0.7130 0.3247 0.028 Uiso 1 1 calc R U . . .
C109 C -0.4153(8) 0.5640(6) 0.3407(3) 0.0173(14) Uani 1 1 d . U . . .
C110 C -0.2617(8) 0.5408(6) 0.3695(3) 0.0174(14) Uani 1 1 d . U . . .
N111 N -0.1527(7) 0.6240(5) 0.3758(2) 0.0185(13) Uani 1 1 d . U . . .
C112 C -0.0099(8) 0.6248(6) 0.4009(3) 0.0200(15) Uani 1 1 d . U . . .
H112 H 0.0265 0.5648 0.4171 0.024 Uiso 1 1 calc R U . . .
C113 C 0.0902(8) 0.7164(6) 0.4037(3) 0.0162(12) Uani 1 1 d . U . . .
C114 C 0.0487(9) 0.8223(6) 0.3838(3) 0.0200(12) Uani 1 1 d . U . . .
C115 C 0.1992(9) 0.8847(6) 0.4004(3) 0.0223(14) Uani 1 1 d . U . . .
C116 C 0.2383(10) 0.9880(6) 0.3962(3) 0.0253(15) Uani 1 1 d . U . . .
H116 H 0.1614 1.0326 0.3820 0.030 Uiso 1 1 calc R U . . .
C117 C 0.3948(10) 1.0256(7) 0.4133(4) 0.0333(19) Uani 1 1 d . U . . .
H117 H 0.4250 1.0962 0.4095 0.040 Uiso 1 1 calc R U . . .
C118 C 0.5061(10) 0.9622(7) 0.4355(3) 0.0314(18) Uani 1 1 d . U . . .
H118 H 0.6100 0.9909 0.4479 0.038 Uiso 1 1 calc R U . . .
C119 C 0.4698(9) 0.8555(7) 0.4402(3) 0.0238(16) Uani 1 1 d . U . . .
H119 H 0.5464 0.8099 0.4536 0.029 Uiso 1 1 calc R U . . .
C120 C 0.3138(9) 0.8238(6) 0.4236(3) 0.0188(14) Uani 1 1 d . U . . .
N121 N 0.2417(7) 0.7223(5) 0.4249(3) 0.0203(13) Uani 1 1 d . U . . .
C122 C 0.3236(9) 0.6364(6) 0.4480(3) 0.0260(18) Uani 1 1 d . U . . .
H12A H 0.4335 0.6597 0.4613 0.039 Uiso 1 1 calc R U . . .
H12B H 0.3253 0.5792 0.4192 0.039 Uiso 1 1 calc R U . . .
H12C H 0.2670 0.6127 0.4791 0.039 Uiso 1 1 calc R U . . .
C123 C 0.0134(9) 0.8119(7) 0.3199(3) 0.0276(18) Uani 1 1 d . U . . .
H12D H -0.0868 0.7704 0.3102 0.041 Uiso 1 1 calc R U . . .
H12E H 0.1010 0.7778 0.3027 0.041 Uiso 1 1 calc R U . . .
H12F H 0.0036 0.8810 0.3065 0.041 Uiso 1 1 calc R U . . .
C124 C -0.0987(9) 0.8632(7) 0.4112(3) 0.0264(18) Uani 1 1 d . U . . .
H12G H -0.1933 0.8183 0.3982 0.040 Uiso 1 1 calc R U . . .
H12H H -0.1155 0.9339 0.4011 0.040 Uiso 1 1 calc R U . . .
H12I H -0.0806 0.8634 0.4517 0.040 Uiso 1 1 calc R U . . .
Fe2 Fe 0.00511(12) 0.68313(9) 0.08296(4) 0.0196(3) Uani 1 1 d . U . . .
Br4 Br 0.14625(10) 0.82846(7) 0.05585(3) 0.0272(2) Uani 1 1 d . U . . .
Br5 Br -0.23692(9) 0.65002(7) 0.02856(3) 0.0289(2) Uani 1 1 d . U . . .
Br6 Br -0.02995(10) 0.70619(8) 0.17725(3) 0.0317(2) Uani 1 1 d . U . . .
O2 O 0.1220(6) 0.5666(4) 0.0763(2) 0.0234(10) Uani 1 1 d . U . . .
C201 C 0.2505(8) 0.5394(7) 0.1069(3) 0.0213(15) Uani 1 1 d . U . . .
C202 C 0.3803(9) 0.6134(7) 0.1184(3) 0.0272(17) Uani 1 1 d . U . . .
H202 H 0.3738 0.6789 0.1034 0.033 Uiso 1 1 calc R U . . .
C203 C 0.5168(9) 0.5935(7) 0.1507(3) 0.0235(16) Uani 1 1 d . U . . .
H203 H 0.6009 0.6455 0.1581 0.028 Uiso 1 1 calc R U . . .
C204 C 0.5313(9) 0.4962(6) 0.1727(3) 0.0224(15) Uani 1 1 d . U . . .
C205 C 0.6717(9) 0.4752(7) 0.2052(3) 0.0240(16) Uani 1 1 d . U . . .
H205 H 0.7563 0.5268 0.2129 0.029 Uiso 1 1 calc R U . . .
C206 C 0.6844(9) 0.3791(7) 0.2256(3) 0.0290(17) Uani 1 1 d . U . . .
H206 H 0.7770 0.3644 0.2480 0.035 Uiso 1 1 calc R U . . .
C207 C 0.5590(9) 0.3029(7) 0.2129(3) 0.0284(17) Uani 1 1 d . U . . .
H207 H 0.5698 0.2365 0.2264 0.034 Uiso 1 1 calc R U . . .
C208 C 0.4235(9) 0.3211(7) 0.1821(3) 0.0234(15) Uani 1 1 d . U . . .
H208 H 0.3406 0.2682 0.1746 0.028 Uiso 1 1 calc R U . . .
C209 C 0.4060(8) 0.4198(6) 0.1611(3) 0.0167(13) Uani 1 1 d . U . . .
C210 C 0.2606(9) 0.4433(6) 0.1280(3) 0.0224(15) Uani 1 1 d . U . . .
N211 N 0.1397(7) 0.3637(5) 0.1213(3) 0.0216(13) Uani 1 1 d . U . . .
C212 C 0.0005(9) 0.3693(6) 0.0954(3) 0.0212(16) Uani 1 1 d . U . . .
H212 H -0.0284 0.4305 0.0787 0.025 Uiso 1 1 calc R U . . .
C220 C -0.3384(9) 0.1818(6) 0.0727(3) 0.0211(15) Uani 1 1 d . U . . .
C213 C -0.1076(8) 0.2815(6) 0.0926(3) 0.0178(13) Uani 1 1 d . U . . .
C214 C -0.0734(8) 0.1737(6) 0.1122(3) 0.0187(12) Uani 1 1 d . U . . .
C215 C -0.2293(9) 0.1158(7) 0.0960(3) 0.0228(15) Uani 1 1 d . U . . .
C216 C -0.2810(10) 0.0141(7) 0.1013(4) 0.0312(19) Uani 1 1 d . U . . .
H216 H -0.2104 -0.0333 0.1165 0.037 Uiso 1 1 calc R U . . .
C217 C -0.4351(10) -0.0162(7) 0.0841(4) 0.033(2) Uani 1 1 d . U . . .
H217 H -0.4709 -0.0858 0.0879 0.039 Uiso 1 1 calc R U . . .
C218 C -0.5406(10) 0.0489(7) 0.0615(4) 0.0326(19) Uani 1 1 d . U . . .
H218 H -0.6466 0.0233 0.0497 0.039 Uiso 1 1 calc R U . . .
C219 C -0.4955(9) 0.1520(7) 0.0555(3) 0.0244(17) Uani 1 1 d . U . . .
H219 H -0.5679 0.1987 0.0406 0.029 Uiso 1 1 calc R U . . .
N221 N -0.2559(7) 0.2805(5) 0.0716(3) 0.0209(13) Uani 1 1 d . U . . .
C222 C -0.3334(9) 0.3683(7) 0.0477(4) 0.030(2) Uani 1 1 d . U . . .
H22A H -0.4443 0.3472 0.0347 0.046 Uiso 1 1 calc R U . . .
H22B H -0.2756 0.3898 0.0165 0.046 Uiso 1 1 calc R U . . .
H22C H -0.3319 0.4263 0.0762 0.046 Uiso 1 1 calc R U . . .
C223 C 0.0689(9) 0.1275(6) 0.0858(3) 0.0244(17) Uani 1 1 d . U . . .
H22D H 0.1665 0.1697 0.0986 0.037 Uiso 1 1 calc R U . . .
H22E H 0.0519 0.1266 0.0453 0.037 Uiso 1 1 calc R U . . .
H22F H 0.0797 0.0566 0.0964 0.037 Uiso 1 1 calc R U . . .
C224 C -0.0443(10) 0.1817(7) 0.1759(3) 0.0287(19) Uani 1 1 d . U . . .
H22G H 0.0579 0.2200 0.1870 0.043 Uiso 1 1 calc R U . . .
H22H H -0.0415 0.1119 0.1889 0.043 Uiso 1 1 calc R U . . .
H22I H -0.1309 0.2183 0.1923 0.043 Uiso 1 1 calc R U . . .
Cl1 Cl 0.7105(3) 0.0676(2) 0.29835(11) 0.0491(7) Uani 1 1 d . U . . .
Cl2 Cl 0.6813(3) -0.13568(19) 0.21693(10) 0.0426(6) Uani 1 1 d . U . . .
C1S C 0.5290(5) 0.0224(4) 0.2663(2) 0.0302(15) Uani 1 1 d G U . . .
C2S C 0.5183(5) -0.0664(4) 0.2299(2) 0.0278(15) Uani 1 1 d G U . . .
C3S C 0.3712(6) -0.1027(3) 0.2038(2) 0.0313(16) Uani 1 1 d G U . . .
H3S H 0.3639 -0.1635 0.1789 0.038 Uiso 1 1 calc R U . . .
C4S C 0.2347(5) -0.0502(4) 0.2139(2) 0.0307(17) Uani 1 1 d G U . . .
H4S H 0.1341 -0.0750 0.1960 0.037 Uiso 1 1 calc R U . . .
C5S C 0.2454(5) 0.0387(4) 0.2502(2) 0.0344(17) Uani 1 1 d G U . . .
H5S H 0.1521 0.0746 0.2572 0.041 Uiso 1 1 calc R U . . .
C6S C 0.3926(6) 0.0750(3) 0.2764(2) 0.0332(17) Uani 1 1 d G U . . .
H6S H 0.3999 0.1357 0.3012 0.040 Uiso 1 1 calc R U . . .

loop_
_atom_site_aniso_label
_atom_site_aniso_U_11
_atom_site_aniso_U_22
_atom_site_aniso_U_33
_atom_site_aniso_U_23
_atom_site_aniso_U_13
_atom_site_aniso_U_12
Fe1 0.0159(6) 0.0204(7) 0.0194(6) 0.0042(5) -0.0014(4) 0.0018(5)
Br1 0.0287(5) 0.0243(5) 0.0259(5) 0.0061(4) 0.0030(3) -0.0029(4)
Br2 0.0284(5) 0.0427(6) 0.0216(4) -0.0023(4) 0.0037(3) -0.0066(4)
Br3 0.0205(4) 0.0365(6) 0.0303(5) 0.0047(4) -0.0091(3) 0.0002(4)
O1 0.020(2) 0.019(2) 0.030(3) 0.001(2) -0.0079(19) 0.0010(18)
C101 0.017(3) 0.014(3) 0.024(4) -0.006(3) -0.005(3) 0.0012(19)
C102 0.023(3) 0.017(3) 0.029(5) -0.001(3) -0.006(3) -0.005(2)
C103 0.016(3) 0.022(3) 0.030(5) -0.003(3) -0.001(3) -0.005(3)
C104 0.015(3) 0.028(3) 0.017(4) 0.000(3) -0.002(3) -0.002(2)
C105 0.010(3) 0.035(4) 0.034(5) -0.001(4) -0.001(3) -0.001(3)
C106 0.021(3) 0.042(4) 0.027(5) 0.002(4) -0.008(3) 0.007(3)
C107 0.024(3) 0.033(4) 0.030(5) 0.012(4) 0.003(3) 0.007(3)
C108 0.018(3) 0.025(3) 0.029(5) 0.005(3) 0.004(3) 0.003(3)
C109 0.020(3) 0.020(3) 0.009(4) -0.005(3) -0.006(2) 0.000(2)
C110 0.018(3) 0.018(3) 0.015(4) -0.002(3) -0.005(3) -0.002(2)
N111 0.021(2) 0.014(3) 0.019(3) -0.002(3) -0.004(2) 0.001(2)
C112 0.017(3) 0.023(3) 0.019(4) -0.003(3) 0.001(3) -0.003(3)
C113 0.020(2) 0.018(3) 0.010(3) -0.003(3) 0.000(2) 0.0000(18)
C114 0.023(2) 0.017(3) 0.019(3) -0.009(3) -0.004(2) 0.008(2)
C115 0.025(3) 0.021(3) 0.021(4) 0.005(3) 0.002(2) 0.001(2)
C116 0.033(3) 0.019(3) 0.024(4) 0.001(4) 0.002(3) 0.004(3)
C117 0.041(4) 0.021(4) 0.036(5) 0.000(4) 0.001(4) -0.010(3)
C118 0.026(4) 0.029(4) 0.035(5) -0.009(4) -0.006(3) -0.012(3)
C119 0.017(3) 0.029(4) 0.026(4) 0.001(4) 0.006(3) -0.001(3)
C120 0.020(3) 0.021(3) 0.015(4) 0.000(3) 0.002(3) 0.000(2)
N121 0.013(2) 0.026(3) 0.023(4) 0.008(3) 0.004(2) 0.0024(19)
C122 0.027(4) 0.017(4) 0.033(5) -0.002(4) -0.007(3) 0.005(3)
C123 0.025(4) 0.040(6) 0.020(3) 0.007(3) -0.001(2) 0.015(4)
C124 0.025(3) 0.030(5) 0.026(4) 0.003(4) 0.004(3) 0.010(3)
Fe2 0.0178(6) 0.0214(7) 0.0197(6) 0.0036(5) -0.0006(4) 0.0023(5)
Br4 0.0295(5) 0.0222(5) 0.0299(5) 0.0061(4) 0.0005(4) -0.0020(4)
Br5 0.0210(4) 0.0342(6) 0.0302(5) 0.0055(4) -0.0083(3) 0.0005(4)
Br6 0.0252(4) 0.0482(6) 0.0205(4) 0.0000(4) 0.0018(3) -0.0046(4)
O2 0.022(2) 0.020(2) 0.028(3) 0.002(2) -0.0064(19) 0.0023(18)
C201 0.014(3) 0.031(3) 0.020(4) 0.006(3) 0.002(2) 0.0030(19)
C202 0.017(3) 0.028(4) 0.036(5) 0.003(4) 0.002(3) 0.003(3)
C203 0.020(3) 0.021(3) 0.027(5) -0.007(3) 0.000(3) -0.001(3)
C204 0.020(3) 0.025(3) 0.022(4) -0.003(3) 0.000(3) 0.003(2)
C205 0.013(3) 0.036(4) 0.023(4) -0.002(3) 0.003(2) -0.001(3)
C206 0.023(3) 0.041(4) 0.023(4) 0.000(4) 0.000(3) 0.014(3)
C207 0.029(4) 0.027(4) 0.032(5) 0.009(4) 0.003(3) 0.014(3)
C208 0.026(3) 0.023(3) 0.022(4) 0.003(3) 0.004(3) 0.009(3)
C209 0.018(3) 0.016(3) 0.015(4) -0.005(3) 0.001(2) 0.006(2)
C210 0.015(3) 0.024(3) 0.028(4) 0.000(3) -0.001(3) 0.006(2)
N211 0.016(2) 0.028(3) 0.021(3) -0.001(3) 0.004(2) 0.003(2)
C212 0.020(3) 0.021(4) 0.022(4) 0.007(4) -0.001(3) 0.001(3)
C220 0.018(3) 0.020(3) 0.025(4) -0.001(3) 0.003(3) 0.003(2)
C213 0.016(2) 0.019(3) 0.018(4) -0.001(3) 0.001(3) 0.0040(18)
C214 0.019(2) 0.018(3) 0.018(3) 0.000(3) 0.000(2) 0.001(2)
C215 0.018(2) 0.023(3) 0.027(4) 0.007(3) 0.000(2) -0.003(2)
C216 0.030(3) 0.026(3) 0.038(5) 0.014(4) -0.002(3) -0.004(3)
C217 0.030(3) 0.013(4) 0.054(6) 0.001(4) 0.002(4) -0.005(3)
C218 0.023(4) 0.025(4) 0.049(6) 0.001(4) 0.003(3) -0.001(3)
C219 0.016(3) 0.024(4) 0.033(5) 0.003(4) 0.003(3) 0.003(3)
N221 0.015(2) 0.024(3) 0.024(4) 0.006(3) 0.002(2) 0.0039(19)
C222 0.023(4) 0.025(4) 0.045(6) 0.010(4) -0.001(4) 0.009(3)
C223 0.021(3) 0.023(4) 0.029(4) 0.001(4) -0.001(3) 0.009(3)
C224 0.035(5) 0.033(6) 0.018(3) 0.006(3) 0.000(3) 0.000(4)
Cl1 0.0420(13) 0.0483(17) 0.0525(16) 0.0025(13) -0.0174(11) -0.0095(13)
Cl2 0.0413(13) 0.0396(15) 0.0478(14) 0.0069(12) -0.0003(10) 0.0124(12)
C1S 0.039(2) 0.025(4) 0.026(4) 0.007(3) -0.008(3) -0.001(3)
C2S 0.030(2) 0.024(4) 0.030(4) 0.007(3) -0.001(3) -0.003(2)
C3S 0.036(3) 0.028(5) 0.029(5) 0.006(3) -0.005(3) -0.007(3)
C4S 0.033(3) 0.030(5) 0.028(4) 0.010(3) -0.006(3) -0.006(3)
C5S 0.037(3) 0.031(5) 0.036(5) 0.008(3) -0.001(3) -0.001(4)
C6S 0.043(3) 0.024(5) 0.031(5) 0.002(3) -0.006(3) 0.000(3)

loop_
_atom_type_symbol
_atom_type_description
_atom_type_scat_dispersion_real
_atom_type_scat_dispersion_imag
_atom_type_scat_source
C C 0.0033 0.0016 'International Tables Vol C Tables 4.2.6.8 and 6.1.1.4'
H H 0.0000 0.0000 'International Tables Vol C Tables 4.2.6.8 and 6.1.1.4'
N N 0.0061 0.0033 'International Tables Vol C Tables 4.2.6.8 and 6.1.1.4'
O O 0.0106 0.0060 'International Tables Vol C Tables 4.2.6.8 and 6.1.1.4'
Cl Cl 0.1484 0.1585 'International Tables Vol C Tables 4.2.6.8 and 6.1.1.4'
Fe Fe 0.3463 0.8444 'International Tables Vol C Tables 4.2.6.8 and 6.1.1.4'
Br Br -0.2901 2.4595 'International Tables Vol C Tables 4.2.6.8 and 6.1.1.4'

loop_
_geom_angle_atom_site_label_1
_geom_angle_atom_site_label_2
_geom_angle_atom_site_label_3
_geom_angle
_geom_angle_site_symmetry_1
_geom_angle_site_symmetry_3
_geom_angle_publ_flag
O1 Fe1 Br2 106.17(16) . . ?
O1 Fe1 Br1 111.51(16) . . ?
Br2 Fe1 Br1 107.86(6) . . ?
O1 Fe1 Br3 107.13(17) . . ?
Br2 Fe1 Br3 112.60(5) . . ?
Br1 Fe1 Br3 111.49(5) . . ?
C101 O1 Fe1 134.4(5) . . ?
O1 C101 C110 120.7(7) . . ?
O1 C101 C102 118.9(7) . . ?
C110 C101 C102 120.4(7) . . ?
C103 C102 C101 121.7(8) . . ?
C102 C103 C104 120.5(8) . . ?
C105 C104 C109 120.4(8) . . ?
C105 C104 C103 120.4(8) . . ?
C109 C104 C103 119.2(7) . . ?
C106 C105 C104 120.3(8) . . ?
C105 C106 C107 119.2(7) . . ?
C108 C107 C106 120.8(8) . . ?
C107 C108 C109 121.8(8) . . ?
C108 C109 C104 117.4(7) . . ?
C108 C109 C110 123.6(7) . . ?
C104 C109 C110 118.9(7) . . ?
N111 C110 C101 127.7(7) . . ?
N111 C110 C109 113.1(6) . . ?
C101 C110 C109 119.2(7) . . ?
C112 N111 C110 125.4(7) . . ?
N111 C112 C113 119.0(7) . . ?
N121 C113 C112 123.2(7) . . ?
N121 C113 C114 108.9(6) . . ?
C112 C113 C114 127.9(7) . . ?
C115 C114 C113 101.4(6) . . ?
C115 C114 C124 114.1(7) . . ?
C113 C114 C124 111.1(6) . . ?
C115 C114 C123 111.3(6) . . ?
C113 C114 C123 109.3(7) . . ?
C124 C114 C123 109.4(6) . . ?
C116 C115 C120 118.7(8) . . ?
C116 C115 C114 130.7(7) . . ?
C120 C115 C114 110.6(7) . . ?
C115 C116 C117 118.2(8) . . ?
C118 C117 C116 121.4(8) . . ?
C117 C118 C119 121.8(8) . . ?
C120 C119 C118 113.9(8) . . ?
C119 C120 C115 125.8(7) . . ?
C119 C120 N121 126.7(7) . . ?
C115 C120 N121 107.4(6) . . ?
C113 N121 C120 111.6(6) . . ?
C113 N121 C122 124.6(6) . . ?
C120 N121 C122 123.8(6) . . ?
O2 Fe2 Br6 104.20(16) . . ?
O2 Fe2 Br4 111.27(16) . . ?
Br6 Fe2 Br4 109.42(6) . . ?
O2 Fe2 Br5 108.22(18) . . ?
Br6 Fe2 Br5 112.60(5) . . ?
Br4 Fe2 Br5 110.96(5) . . ?
C201 O2 Fe2 130.6(6) . . ?
O2 C201 C210 123.0(8) . . ?
O2 C201 C202 117.8(7) . . ?
C210 C201 C202 119.1(7) . . ?
C203 C202 C201 122.1(8) . . ?
C202 C203 C204 120.3(8) . . ?
C209 C204 C203 119.2(7) . . ?
C209 C204 C205 120.5(7) . . ?
C203 C204 C205 120.4(8) . . ?
C206 C205 C204 119.4(8) . . ?
C205 C206 C207 119.4(7) . . ?
C208 C207 C206 122.3(8) . . ?
C207 C208 C209 119.6(9) . . ?
C204 C209 C208 118.8(7) . . ?
C204 C209 C210 119.7(7) . . ?
C208 C209 C210 121.5(8) . . ?
C201 C210 N211 125.3(7) . . ?
C201 C210 C209 119.6(8) . . ?
N211 C210 C209 115.1(7) . . ?
C212 N211 C210 125.3(7) . . ?
N211 C212 C213 118.0(7) . . ?
C219 C220 C215 123.8(7) . . ?
C219 C220 N221 129.1(7) . . ?
C215 C220 N221 107.0(6) . . ?
N221 C213 C212 123.6(7) . . ?
N221 C213 C214 109.2(7) . . ?
C212 C213 C214 127.1(6) . . ?
C215 C214 C223 114.5(7) . . ?
C215 C214 C224 108.7(6) . . ?
C223 C214 C224 110.2(6) . . ?
C215 C214 C213 101.2(6) . . ?
C223 C214 C213 112.2(6) . . ?
C224 C214 C213 109.5(7) . . ?
C216 C215 C220 118.1(7) . . ?
C216 C215 C214 131.9(7) . . ?
C220 C215 C214 110.0(7) . . ?
C217 C216 C215 118.5(8) . . ?
C216 C217 C218 122.9(8) . . ?
C217 C218 C219 121.1(8) . . ?
C220 C219 C218 115.5(7) . . ?
C213 N221 C220 112.5(6) . . ?
C213 N221 C222 125.7(7) . . ?
C220 N221 C222 121.9(6) . . ?
C2S C1S C6S 120.0 . . ?
C2S C1S Cl1 120.1(3) . . ?
C6S C1S Cl1 119.9(3) . . ?
C3S C2S C1S 120.0 . . ?
C3S C2S Cl2 117.9(3) . . ?
C1S C2S Cl2 122.1(3) . . ?
C2S C3S C4S 120.0 . . ?
C3S C4S C5S 120.0 . . ?
C6S C5S C4S 120.0 . . ?
C5S C6S C1S 120.0 . . ?

loop_
_geom_bond_atom_site_label_1
_geom_bond_atom_site_label_2
_geom_bond_distance
_geom_bond_site_symmetry_2
_geom_bond_publ_flag
Fe1 O1 1.856(5) . ?
Fe1 Br2 2.3356(14) . ?
Fe1 Br1 2.3365(13) . ?
Fe1 Br3 2.3399(14) . ?
O1 C101 1.335(8) . ?
C101 C110 1.379(10) . ?
C101 C102 1.406(11) . ?
C102 C103 1.371(10) . ?
C103 C104 1.423(11) . ?
C104 C105 1.404(10) . ?
C104 C109 1.414(11) . ?
C105 C106 1.379(11) . ?
C106 C107 1.392(12) . ?
C107 C108 1.367(11) . ?
C108 C109 1.393(10) . ?
C109 C110 1.476(10) . ?
C110 N111 1.372(10) . ?
N111 C112 1.302(9) . ?
C112 C113 1.415(10) . ?
C113 N121 1.333(9) . ?
C113 C114 1.536(10) . ?
C114 C115 1.480(11) . ?
C114 C124 1.546(10) . ?
C114 C123 1.547(10) . ?
C115 C116 1.376(11) . ?
C115 C120 1.388(10) . ?
C116 C117 1.401(12) . ?
C117 C118 1.380(11) . ?
C118 C119 1.416(11) . ?
C119 C120 1.375(11) . ?
C120 N121 1.425(10) . ?
N121 C122 1.462(9) . ?
Fe2 O2 1.844(5) . ?
Fe2 Br6 2.3233(13) . ?
Fe2 Br4 2.3391(13) . ?
Fe2 Br5 2.3413(14) . ?
O2 C201 1.339(8) . ?
C201 C210 1.385(11) . ?
C201 C202 1.413(11) . ?
C202 C203 1.385(11) . ?
C203 C204 1.413(11) . ?
C204 C209 1.407(11) . ?
C204 C205 1.417(10) . ?
C205 C206 1.380(11) . ?
C206 C207 1.409(12) . ?
C207 C208 1.354(11) . ?
C208 C209 1.422(10) . ?
C209 C210 1.468(10) . ?
C210 N211 1.404(10) . ?
N211 C212 1.293(9) . ?
C212 C213 1.415(11) . ?
C220 C219 1.381(11) . ?
C220 C215 1.401(10) . ?
C220 N221 1.428(10) . ?
C213 N221 1.310(9) . ?
C213 C214 1.542(10) . ?
C214 C215 1.489(11) . ?
C214 C223 1.525(10) . ?
C214 C224 1.538(10) . ?
C215 C216 1.385(11) . ?
C216 C217 1.360(12) . ?
C217 C218 1.366(11) . ?
C218 C219 1.392(11) . ?
N221 C222 1.472(9) . ?
Cl1 C1S 1.714(5) . ?
Cl2 C2S 1.709(4) . ?
C1S C2S 1.3900 . ?
C1S C6S 1.3900 . ?
C2S C3S 1.3900 . ?
C3S C4S 1.3900 . ?
C4S C5S 1.3900 . ?
C5S C6S 1.3900 . ?

loop_
_twin_individual_id
_twin_individual_mass_fraction_refined
_oxdiff_twin_reflns_isolated
_oxdiff_twin_reflns_overlapped
_twin_individual_twin_lattice_type
_twin_individual_twin_matrix_11
_twin_individual_twin_matrix_12
_twin_individual_twin_matrix_13
_twin_individual_twin_matrix_21
_twin_individual_twin_matrix_22
_twin_individual_twin_matrix_23
_twin_individual_twin_matrix_31
_twin_individual_twin_matrix_32
_twin_individual_twin_matrix_33
1 0.6051 7068 15024 ref 1.0000 0.0000 0.0000 0.0000 1.0000 0.0000 0.0000 0.0000 1.0000
2 0.3949 7045 15024 nmt 1.0035 0.0026 -0.0046 -0.0136 1.0025 0.0098 0.0730 -0.0459 1.0008
